data_7249308
loop_
_publ_author_name
'Stocchetti, Sara'
'Vanco, Jan'
'Belza, Jan'
'Dvorak, Zdenek'
'Travnicek, Zdenek'

_publ_section_title
;
 Strong in vitro anticancer activity of copper(II) and zinc(II) complexes
 containing naturally occurring Lapachol: Cellular effects in ovarian
 A2780 cells
;
_journal_name_full 'RSC Medicinal Chemistry'
_journal_paper_doi 10.1039/D4MD00543K
_journal_year 2024
_chemical_formula_sum 'C30 H26 Cu N4 O7'
_chemical_formula_weight 618.09
_space_group_crystal_system monoclinic
_space_group_IT_number 14
_space_group_name_Hall '-P 2ybc'
_space_group_name_H-M_alt 'P 1 21/c 1'
_atom_sites_solution_hydrogens mixed
_audit_creation_method SHELXL-2019/1
_audit_update_record
;
2024-07-11 deposited with the CCDC.	2024-08-30 downloaded from the CCDC.
;
_cell_angle_alpha 90
_cell_angle_beta 112.25(3)
_cell_angle_gamma 90
_cell_formula_units_Z 4
_cell_length_a 8.269(8)
_cell_length_b 40.45(5)
_cell_length_c 9.081(10)
_cell_measurement_reflns_used 5865
_cell_measurement_temperature 293(2)
_cell_measurement_theta_max 23.73
_cell_measurement_theta_min 2.48
_cell_volume 2811(5)
_computing_cell_refinement 'Bruker SAINT'
_computing_data_collection 'Bruker APEX4'
_computing_data_reduction 'Bruker SAINT'
_computing_molecular_graphics 'Bruker SHELXTL'
_computing_publication_material 'Bruker SHELXTL'
_computing_structure_refinement 'SHELXL-2019/1 (Sheldrick, 2019)'
_diffrn_ambient_temperature 293(2)
_diffrn_measured_fraction_theta_full 0.836
_diffrn_measured_fraction_theta_max 0.747
_diffrn_measurement_device_type 'Bruker D8 Quest'
_diffrn_measurement_method '\f and \w scans'
_diffrn_radiation_type MoK\a
_diffrn_radiation_wavelength 0.71073
_diffrn_reflns_av_R_equivalents 0.0989
_diffrn_reflns_av_unetI/netI 0.0482
_diffrn_reflns_Laue_measured_fraction_full 0.856
_diffrn_reflns_Laue_measured_fraction_max 0.747
_diffrn_reflns_limit_h_max 10
_diffrn_reflns_limit_h_min -9
_diffrn_reflns_limit_k_max 45
_diffrn_reflns_limit_k_min -45
_diffrn_reflns_limit_l_max 9
_diffrn_reflns_limit_l_min -9
_diffrn_reflns_number 32674
_diffrn_reflns_point_group_measured_fraction_full 0.856
_diffrn_reflns_point_group_measured_fraction_max 0.747
_diffrn_reflns_theta_full 25.242
_diffrn_reflns_theta_max 26.418
_diffrn_reflns_theta_min 2.014
_exptl_absorpt_coefficient_mu 0.832
_exptl_absorpt_correction_T_max 0.967
_exptl_absorpt_correction_T_min 0.921
_exptl_absorpt_correction_type multi-scan
_exptl_absorpt_process_details
;
Bruker (2001). SADABS. Bruker AXS Inc., Madison, Wisconsin, USA.
;
_exptl_crystal_colour brown
_exptl_crystal_density_diffrn 1.461
_exptl_crystal_description plate
_exptl_crystal_F_000 1276
_exptl_crystal_size_max 0.100
_exptl_crystal_size_mid 0.100
_exptl_crystal_size_min 0.040
_refine_diff_density_max 1.419
_refine_diff_density_min -1.369
_refine_diff_density_rms 0.077
_refine_ls_extinction_method none
_refine_ls_goodness_of_fit_ref 1.272
_refine_ls_hydrogen_treatment mixed
_refine_ls_matrix_type full
_refine_ls_number_parameters 393
_refine_ls_number_reflns 4316
_refine_ls_number_restraints 0
_refine_ls_restrained_S_all 1.272
_refine_ls_R_factor_all 0.0828
_refine_ls_R_factor_gt 0.0582
_refine_ls_shift/su_max 0.001
_refine_ls_shift/su_mean 0.000
_refine_ls_structure_factor_coef Fsqd
_refine_ls_weighting_details 'w=1/[\s^2^(Fo^2^)+(0.0511P)^2^+2.2306P] where P=(Fo^2^+2Fc^2^)/3'
_refine_ls_weighting_scheme calc
_refine_ls_wR_factor_gt 0.1255
_refine_ls_wR_factor_ref 0.1341
_reflns_Friedel_coverage 0.000
_reflns_number_gt 3288
_reflns_number_total 4316
_reflns_threshold_expression 'I > 2\s(I)'
_cod_data_source_file d4md00543k2.cif
_cod_data_source_block s
_cod_original_cell_volume 2811(6)
_cod_original_sg_symbol_H-M 'P 21/c'
_cod_database_code 7249308
_shelx_shelxl_version_number 2019/1
_shelx_space_group_comment
;
The symmetry employed for this shelxl refinement is uniquely defined
by the following loop, which should always be used as a source of
symmetry information in preference to the above space-group names.
They are only intended as comments.
;
_shelx_estimated_absorpt_t_min 0.921
_shelx_estimated_absorpt_t_max 0.967

loop_
_space_group_symop_operation_xyz
'x, y, z'
'-x, y+1/2, -z+1/2'
'-x, -y, -z'
'x, -y-1/2, z-1/2'

loop_
_atom_site_label
_atom_site_type_symbol
_atom_site_fract_x
_atom_site_fract_y
_atom_site_fract_z
_atom_site_U_iso_or_equiv
_atom_site_adp_type
_atom_site_occupancy
_atom_site_site_symmetry_order
_atom_site_calc_flag
_atom_site_refinement_flags_posn
_atom_site_refinement_flags_adp
_atom_site_refinement_flags_occupancy
_atom_site_disorder_assembly
_atom_site_disorder_group
Cu Cu 0.71322(6) 0.60314(2) 0.43214(7) 0.0288(2) Uani 1 1 d . . . . .
O1 O 0.8804(4) 0.63455(8) 0.5286(5) 0.0594(9) Uani 1 1 d . . . . .
N1 N 0.6320(4) 0.61789(9) 0.1769(5) 0.0287(9) Uani 1 1 d . . . . .
O2 O 0.5837(4) 0.65239(7) 0.4936(4) 0.0412(9) Uani 1 1 d . . . . .
N2 N 0.5235(4) 0.57575(8) 0.3350(5) 0.0254(9) Uani 1 1 d . . . . .
O3 O 1.0266(4) 0.74639(8) 0.6229(5) 0.0594(9) Uani 1 1 d . . . . .
N3 N 0.7217(5) 0.57902(9) 0.6521(5) 0.0319(10) Uani 1 1 d . . . . .
O4 O 0.8878(4) 0.56663(9) 0.3820(5) 0.0429(10) Uani 1 1 d . . . . .
H4W H 0.858(7) 0.5468(13) 0.366(7) 0.051 Uiso 1 1 d . U . . .
H4V H 0.958(7) 0.5636(14) 0.475(7) 0.051 Uiso 1 1 d . U . . .
N4 N 0.8477(6) 0.48173(11) 0.3012(5) 0.0449(11) Uani 1 1 d . . . . .
C4 C 0.8521(5) 0.66559(10) 0.5503(6) 0.0274(11) Uani 1 1 d . . . . .
O5 O 0.9610(6) 0.49022(11) 0.2652(7) 0.0965(18) Uani 1 1 d . . . . .
C5 C 0.6856(5) 0.67430(11) 0.5349(6) 0.0287(11) Uani 1 1 d . . . . .
O6 O 0.7482(5) 0.50312(9) 0.3045(5) 0.0601(11) Uani 1 1 d . . . . .
C6 C 0.6507(5) 0.70861(11) 0.5676(6) 0.0337(12) Uani 1 1 d . . . . .
O7 O 0.8268(5) 0.45215(9) 0.3318(5) 0.0568(11) Uani 1 1 d . . . . .
C7 C 0.4994(6) 0.71678(13) 0.5605(7) 0.0522(16) Uani 1 1 d . . . . .
H7 H 0.411564 0.700953 0.535865 0.063 Uiso 1 1 calc R U . . .
C8 C 0.4650(7) 0.74892(13) 0.5889(8) 0.0638(19) Uani 1 1 d . . . . .
H8 H 0.353301 0.753890 0.584139 0.077 Uiso 1 1 calc R U . . .
C9 C 0.5795(7) 0.77297(14) 0.6224(9) 0.067(2) Uani 1 1 d . . . . .
H9 H 0.551976 0.794392 0.641920 0.080 Uiso 1 1 calc R U . . .
C10 C 0.7297(7) 0.76541(12) 0.6266(8) 0.0602(18) Uani 1 1 d . . . . .
H10 H 0.815398 0.781570 0.646937 0.072 Uiso 1 1 calc R U . . .
C11 C 0.7659(6) 0.73296(11) 0.6009(7) 0.0415(14) Uani 1 1 d . . . . .
C12 C 0.9280(6) 0.72422(12) 0.6034(8) 0.0510(16) Uani 1 1 d . . . . .
C13 C 0.9625(5) 0.68996(11) 0.5808(6) 0.0380(13) Uani 1 1 d . . . . .
C14 C 1.1260(6) 0.68157(15) 0.5800(9) 0.0513(17) Uani 1 1 d . . . . .
H14B H 1.200(6) 0.6952(12) 0.657(6) 0.039(14) Uiso 1 1 d . . . . .
H14A H 1.157(6) 0.6597(13) 0.631(6) 0.041(14) Uiso 1 1 d . . . . .
C15 C 1.1266(6) 0.68423(15) 0.4022(9) 0.0512(17) Uani 1 1 d . . . . .
H15 H 1.105(6) 0.7024(13) 0.351(6) 0.042(16) Uiso 1 1 d . . . . .
C16 C 1.1449(6) 0.66025(14) 0.3011(8) 0.0572(17) Uani 1 1 d . . . . .
C17 C 1.1453(9) 0.66790(19) 0.1227(10) 0.095(3) Uani 1 1 d . . . . .
H17C H 1.115960 0.690678 0.096082 0.143 Uiso 1 1 calc R U . . .
H17B H 1.060944 0.654011 0.045806 0.143 Uiso 1 1 calc R U . . .
H17A H 1.259327 0.663478 0.122597 0.143 Uiso 1 1 calc R U . . .
C18 C 1.1704(7) 0.62466(14) 0.3545(10) 0.077(2) Uani 1 1 d . . . . .
H18C H 1.290098 0.618451 0.380177 0.116 Uiso 1 1 calc R U . . .
H18B H 1.095798 0.610765 0.270564 0.116 Uiso 1 1 calc R U . . .
H18A H 1.141698 0.622099 0.446888 0.116 Uiso 1 1 calc R U . . .
C19 C 0.4332(5) 0.57840(10) 0.1651(6) 0.0267(11) Uani 1 1 d . . . . .
C20 C 0.4970(5) 0.60270(11) 0.0728(6) 0.0283(11) Uani 1 1 d . . . . .
C21 C 0.7007(6) 0.63979(11) 0.1071(6) 0.0361(12) Uani 1 1 d . . . . .
H21 H 0.798540 0.651277 0.173573 0.043 Uiso 1 1 calc R U . . .
C22 C 0.6374(6) 0.64790(13) -0.0670(7) 0.0434(14) Uani 1 1 d . . . . .
H22 H 0.696047 0.663820 -0.101736 0.052 Uiso 1 1 calc R U . . .
C23 C 0.4989(6) 0.63277(13) -0.1729(7) 0.0435(13) Uani 1 1 d . . . . .
H23 H 0.455333 0.637275 -0.281401 0.052 Uiso 1 1 calc R U . . .
C24 C 0.4275(5) 0.60967(11) -0.1035(6) 0.0347(12) Uani 1 1 d . . . . .
H24 H 0.330935 0.597727 -0.168978 0.042 Uiso 1 1 calc R U . . .
C25 C 0.2960(5) 0.55986(11) 0.0948(6) 0.0360(12) Uani 1 1 d . . . . .
H25 H 0.232524 0.560139 -0.014460 0.043 Uiso 1 1 calc R U . . .
C26 C 0.2529(6) 0.53909(12) 0.2023(7) 0.0421(14) Uani 1 1 d . . . . .
H26 H 0.156506 0.525333 0.157375 0.051 Uiso 1 1 calc R U . . .
C27 C 0.3456(6) 0.53709(11) 0.3788(7) 0.0374(13) Uani 1 1 d . . . . .
H27 H 0.307501 0.523164 0.440563 0.045 Uiso 1 1 calc R U . . .
C28 C 0.4840(5) 0.55604(10) 0.4424(6) 0.0279(11) Uani 1 1 d . . . . .
C29 C 0.5981(5) 0.55790(10) 0.6262(6) 0.0287(11) Uani 1 1 d . . . . .
C30 C 0.5848(6) 0.54010(11) 0.7628(6) 0.0369(12) Uani 1 1 d . . . . .
H30 H 0.494105 0.524941 0.740993 0.044 Uiso 1 1 calc R U . . .
C31 C 0.6997(7) 0.54406(13) 0.9276(7) 0.0438(13) Uani 1 1 d . . . . .
H31 H 0.685311 0.532146 1.009378 0.053 Uiso 1 1 calc R U . . .
C32 C 0.8242(7) 0.56542(13) 0.9529(7) 0.0456(14) Uani 1 1 d . . . . .
H32 H 0.904902 0.569802 1.054752 0.055 Uiso 1 1 calc R U . . .
C33 C 0.8312(6) 0.58239(12) 0.8118(6) 0.0389(13) Uani 1 1 d . . . . .
H33 H 0.921692 0.597540 0.832191 0.047 Uiso 1 1 calc R U . . .

loop_
_atom_site_aniso_label
_atom_site_aniso_U_11
_atom_site_aniso_U_22
_atom_site_aniso_U_33
_atom_site_aniso_U_23
_atom_site_aniso_U_13
_atom_site_aniso_U_12
Cu 0.0221(3) 0.0246(3) 0.0373(4) 0.0002(3) 0.0086(2) -0.0048(2)
O1 0.0266(12) 0.0315(14) 0.123(3) -0.0167(15) 0.0314(15) -0.0093(10)
N1 0.0222(18) 0.024(2) 0.040(3) 0.0030(18) 0.0122(19) 0.0028(15)
O2 0.0217(15) 0.0280(18) 0.078(3) -0.0075(18) 0.0239(17) -0.0097(14)
N2 0.0207(17) 0.0222(19) 0.032(3) -0.0010(17) 0.0078(18) -0.0004(14)
O3 0.0266(12) 0.0315(14) 0.123(3) -0.0167(15) 0.0314(15) -0.0093(10)
N3 0.031(2) 0.025(2) 0.041(3) 0.0016(19) 0.015(2) 0.0017(16)
O4 0.0320(19) 0.0303(19) 0.060(3) -0.001(2) 0.0098(18) 0.0033(16)
N4 0.040(3) 0.040(3) 0.046(3) 0.000(2) 0.007(2) -0.010(2)
C4 0.016(2) 0.027(3) 0.035(3) -0.003(2) 0.004(2) -0.0033(17)
O5 0.062(3) 0.079(3) 0.174(6) 0.019(3) 0.073(3) -0.005(2)
C5 0.024(2) 0.029(3) 0.037(3) 0.000(2) 0.015(2) -0.0027(19)
O6 0.044(2) 0.041(2) 0.095(4) 0.010(2) 0.027(2) -0.0033(18)
C6 0.023(2) 0.026(2) 0.057(4) 0.000(2) 0.022(2) -0.0019(19)
O7 0.050(2) 0.037(2) 0.068(3) 0.004(2) 0.005(2) -0.0099(17)
C7 0.033(3) 0.039(3) 0.094(5) -0.002(3) 0.035(3) -0.002(2)
C8 0.034(3) 0.047(4) 0.120(6) -0.003(4) 0.040(3) 0.004(3)
C9 0.048(3) 0.036(3) 0.125(6) -0.013(4) 0.042(4) 0.003(3)
C10 0.039(3) 0.031(3) 0.120(6) -0.019(3) 0.039(3) -0.007(2)
C11 0.027(2) 0.033(3) 0.069(4) -0.007(3) 0.024(3) -0.002(2)
C12 0.028(2) 0.030(3) 0.098(5) -0.021(3) 0.026(3) -0.014(2)
C13 0.018(2) 0.032(3) 0.065(4) -0.012(3) 0.017(2) -0.0038(19)
C14 0.016(2) 0.038(3) 0.093(5) -0.014(4) 0.013(3) -0.004(2)
C15 0.015(2) 0.039(3) 0.101(6) 0.002(4) 0.024(3) -0.002(2)
C16 0.023(2) 0.051(4) 0.099(5) -0.014(4) 0.025(3) -0.004(2)
C17 0.075(5) 0.103(6) 0.128(8) -0.013(5) 0.062(5) 0.003(4)
C18 0.039(3) 0.043(4) 0.150(7) -0.028(4) 0.034(4) -0.003(3)
C19 0.021(2) 0.024(2) 0.034(3) -0.004(2) 0.009(2) 0.0007(18)
C20 0.022(2) 0.025(2) 0.039(3) -0.002(2) 0.012(2) 0.0052(19)
C21 0.030(2) 0.031(3) 0.048(4) 0.002(2) 0.017(2) -0.003(2)
C22 0.038(3) 0.045(3) 0.052(4) 0.013(3) 0.022(3) -0.002(2)
C23 0.035(3) 0.057(3) 0.037(3) 0.014(3) 0.012(3) 0.008(2)
C24 0.024(2) 0.037(3) 0.039(3) 0.002(2) 0.008(2) 0.001(2)
C25 0.025(2) 0.035(3) 0.040(4) -0.007(2) 0.004(2) -0.002(2)
C26 0.029(2) 0.033(3) 0.064(4) -0.009(3) 0.016(3) -0.010(2)
C27 0.030(2) 0.027(3) 0.060(4) -0.003(2) 0.022(3) -0.007(2)
C28 0.026(2) 0.018(2) 0.040(3) -0.002(2) 0.014(2) 0.0016(18)
C29 0.026(2) 0.021(2) 0.040(3) 0.000(2) 0.013(2) 0.0016(18)
C30 0.037(3) 0.027(3) 0.049(4) 0.004(2) 0.019(3) 0.003(2)
C31 0.045(3) 0.044(3) 0.046(4) 0.014(3) 0.021(3) 0.012(3)
C32 0.037(3) 0.052(3) 0.041(4) 0.003(3) 0.006(3) 0.008(3)
C33 0.027(2) 0.040(3) 0.043(4) -0.002(3) 0.006(3) 0.000(2)

loop_
_atom_type_symbol
_atom_type_description
_atom_type_scat_dispersion_real
_atom_type_scat_dispersion_imag
_atom_type_scat_source
C C 0.0033 0.0016 'International Tables Vol C Tables 4.2.6.8 and 6.1.1.4'
H H 0.0000 0.0000 'International Tables Vol C Tables 4.2.6.8 and 6.1.1.4'
N N 0.0061 0.0033 'International Tables Vol C Tables 4.2.6.8 and 6.1.1.4'
O O 0.0106 0.0060 'International Tables Vol C Tables 4.2.6.8 and 6.1.1.4'
Cu Cu 0.3201 1.2651 'International Tables Vol C Tables 4.2.6.8 and 6.1.1.4'

loop_
_geom_angle_atom_site_label_1
_geom_angle_atom_site_label_2
_geom_angle_atom_site_label_3
_geom_angle
_geom_angle_site_symmetry_1
_geom_angle_site_symmetry_3
_geom_angle_publ_flag
O1 Cu N2 172.37(14) . . ?
O1 Cu N3 96.55(18) . . ?
N2 Cu N3 84.09(17) . . ?
O1 Cu O4 97.28(17) . . ?
N2 Cu O4 90.22(16) . . ?
N3 Cu O4 95.24(15) . . ?
O1 Cu N1 100.72(18) . . ?
N2 Cu N1 78.35(15) . . ?
N3 Cu N1 162.41(14) . . ?
O4 Cu N1 85.89(15) . . ?
O1 Cu O2 68.93(14) . . ?
N2 Cu O2 103.48(15) . . ?
N3 Cu O2 91.15(14) . . ?
O4 Cu O2 165.43(12) . . ?
N1 Cu O2 91.96(13) . . ?
C4 O1 Cu 126.2(3) . . ?
C20 N1 C21 111.6(4) . . ?
C20 N1 Cu 117.5(3) . . ?
C21 N1 Cu 130.9(3) . . ?
C5 O2 Cu 111.4(3) . . ?
C28 N2 C19 129.0(3) . . ?
C28 N2 Cu 113.0(3) . . ?
C19 N2 Cu 117.9(3) . . ?
C29 N3 C33 114.5(4) . . ?
C29 N3 Cu 112.3(3) . . ?
C33 N3 Cu 133.3(3) . . ?
Cu O4 H4W 120(4) . . ?
Cu O4 H4V 98(4) . . ?
H4W O4 H4V 95(5) . . ?
O5 N4 O6 115.4(5) . . ?
O5 N4 O7 122.7(5) . . ?
O6 N4 O7 121.8(5) . . ?
C13 C4 O1 127.5(4) . . ?
C13 C4 C5 115.0(4) . . ?
O1 C4 C5 117.4(4) . . ?
O2 C5 C4 114.0(4) . . ?
O2 C5 C6 126.9(4) . . ?
C4 C5 C6 119.1(4) . . ?
C7 C6 C11 115.3(5) . . ?
C7 C6 C5 120.0(4) . . ?
C11 C6 C5 124.7(4) . . ?
C6 C7 C8 120.4(5) . . ?
C6 C7 H7 119.8 . . ?
C8 C7 H7 119.8 . . ?
C9 C8 C7 124.2(5) . . ?
C9 C8 H8 117.9 . . ?
C7 C8 H8 117.9 . . ?
C10 C9 C8 116.3(5) . . ?
C10 C9 H9 121.9 . . ?
C8 C9 H9 121.9 . . ?
C9 C10 C11 119.8(5) . . ?
C9 C10 H10 120.1 . . ?
C11 C10 H10 120.1 . . ?
C6 C11 C12 115.1(4) . . ?
C6 C11 C10 124.1(4) . . ?
C12 C11 C10 120.8(4) . . ?
O3 C12 C11 114.9(5) . . ?
O3 C12 C13 126.0(4) . . ?
C11 C12 C13 119.1(4) . . ?
C4 C13 C14 114.7(4) . . ?
C4 C13 C12 126.6(4) . . ?
C14 C13 C12 118.5(4) . . ?
C13 C14 C15 111.0(5) . . ?
C13 C14 H14B 103(3) . . ?
C15 C14 H14B 118(3) . . ?
C13 C14 H14A 107(3) . . ?
C15 C14 H14A 115(3) . . ?
H14B C14 H14A 102(4) . . ?
C16 C15 C14 131.1(6) . . ?
C16 C15 H15 107(4) . . ?
C14 C15 H15 121(4) . . ?
C15 C16 C18 119.5(6) . . ?
C15 C16 C17 124.2(6) . . ?
C18 C16 C17 116.3(5) . . ?
C16 C17 H17C 109.5 . . ?
C16 C17 H17B 109.5 . . ?
H17C C17 H17B 109.5 . . ?
C16 C17 H17A 109.5 . . ?
H17C C17 H17A 109.5 . . ?
H17B C17 H17A 109.5 . . ?
C16 C18 H18C 109.5 . . ?
C16 C18 H18B 109.5 . . ?
H18C C18 H18B 109.5 . . ?
C16 C18 H18A 109.5 . . ?
H18C C18 H18A 109.5 . . ?
H18B C18 H18A 109.5 . . ?
C25 C19 N2 118.8(4) . . ?
C25 C19 C20 121.5(5) . . ?
N2 C19 C20 119.6(4) . . ?
N1 C20 C24 123.8(4) . . ?
N1 C20 C19 106.6(4) . . ?
C24 C20 C19 129.6(4) . . ?
N1 C21 C22 127.1(4) . . ?
N1 C21 H21 116.4 . . ?
C22 C21 H21 116.4 . . ?
C23 C22 C21 121.4(4) . . ?
C23 C22 H22 119.3 . . ?
C21 C22 H22 119.3 . . ?
C22 C23 C24 112.4(5) . . ?
C22 C23 H23 123.8 . . ?
C24 C23 H23 123.8 . . ?
C23 C24 C20 123.7(4) . . ?
C23 C24 H24 118.2 . . ?
C20 C24 H24 118.2 . . ?
C19 C25 C26 113.4(5) . . ?
C19 C25 H25 123.3 . . ?
C26 C25 H25 123.3 . . ?
C25 C26 C27 127.2(4) . . ?
C25 C26 H26 116.4 . . ?
C27 C26 H26 116.4 . . ?
C28 C27 C26 116.6(4) . . ?
C28 C27 H27 121.7 . . ?
C26 C27 H27 121.7 . . ?
C27 C28 N2 115.0(4) . . ?
C27 C28 C29 124.4(4) . . ?
N2 C28 C29 120.6(4) . . ?
N3 C29 C30 118.6(4) . . ?
N3 C29 C28 110.0(4) . . ?
C30 C29 C28 131.4(4) . . ?
C31 C30 C29 126.0(4) . . ?
C31 C30 H30 117.0 . . ?
C29 C30 H30 117.0 . . ?
C32 C31 C30 115.1(5) . . ?
C32 C31 H31 122.5 . . ?
C30 C31 H31 122.5 . . ?
C31 C32 C33 116.5(5) . . ?
C31 C32 H32 121.7 . . ?
C33 C32 H32 121.7 . . ?
N3 C33 C32 129.4(4) . . ?
N3 C33 H33 115.3 . . ?
C32 C33 H33 115.3 . . ?

loop_
_geom_bond_atom_site_label_1
_geom_bond_atom_site_label_2
_geom_bond_distance
_geom_bond_site_symmetry_2
_geom_bond_publ_flag
Cu O1 1.837(4) . ?
Cu N2 1.849(4) . ?
Cu N3 2.200(4) . ?
Cu O4 2.229(4) . ?
Cu N1 2.236(5) . ?
Cu O2 2.425(4) . ?
O1 C4 1.306(5) . ?
N1 C20 1.311(6) . ?
N1 C21 1.335(6) . ?
O2 C5 1.182(5) . ?
N2 C28 1.391(6) . ?
N2 C19 1.441(6) . ?
O3 C12 1.180(5) . ?
N3 C29 1.284(5) . ?
N3 C33 1.395(6) . ?
O4 H4W 0.83(5) . ?
O4 H4V 0.83(6) . ?
N4 O5 1.155(5) . ?
N4 O6 1.202(5) . ?
N4 O7 1.255(5) . ?
C4 C13 1.300(6) . ?
C4 C5 1.375(6) . ?
C5 C6 1.471(6) . ?
C6 C7 1.271(6) . ?
C6 C11 1.323(6) . ?
C7 C8 1.376(7) . ?
C7 H7 0.9300 . ?
C8 C9 1.311(7) . ?
C8 H8 0.9300 . ?
C9 C10 1.265(7) . ?
C9 H9 0.9300 . ?
C10 C11 1.386(7) . ?
C10 H10 0.9300 . ?
C11 C12 1.378(6) . ?
C12 C13 1.445(7) . ?
C13 C14 1.396(6) . ?
C14 C15 1.620(9) . ?
C14 H14B 0.92(5) . ?
C14 H14A 0.99(5) . ?
C15 C16 1.383(8) . ?
C15 H15 0.85(5) . ?
C16 C18 1.508(8) . ?
C16 C17 1.650(10) . ?
C17 H17C 0.9600 . ?
C17 H17B 0.9600 . ?
C17 H17A 0.9600 . ?
C18 H18C 0.9600 . ?
C18 H18B 0.9600 . ?
C18 H18A 0.9600 . ?
C19 C25 1.308(6) . ?
C19 C20 1.511(6) . ?
C20 C24 1.508(7) . ?
C21 C22 1.502(7) . ?
C21 H21 0.9300 . ?
C22 C23 1.333(7) . ?
C22 H22 0.9300 . ?
C23 C24 1.379(7) . ?
C23 H23 0.9300 . ?
C24 H24 0.9300 . ?
C25 C26 1.432(7) . ?
C25 H25 0.9300 . ?
C26 C27 1.494(8) . ?
C26 H26 0.9300 . ?
C27 C28 1.315(6) . ?
C27 H27 0.9300 . ?
C28 C29 1.578(7) . ?
C29 C30 1.474(7) . ?
C30 C31 1.446(7) . ?
C30 H30 0.9300 . ?
C31 C32 1.296(7) . ?
C31 H31 0.9300 . ?
C32 C33 1.474(7) . ?
C32 H32 0.9300 . ?
C33 H33 0.9300 . ?

loop_
_geom_hbond_atom_site_label_D
_geom_hbond_atom_site_label_H
_geom_hbond_atom_site_label_A
_geom_hbond_distance_DH
_geom_hbond_distance_HA
_geom_hbond_distance_DA
_geom_hbond_angle_DHA
_geom_hbond_site_symmetry_A
_geom_hbond_publ_flag
O4 H4W N4 0.83(5) 2.69(5) 3.501(7) 164(5) . yes
O4 H4W O6 0.83(5) 1.97(5) 2.795(6) 170(5) . yes
O4 H4V O7 0.83(6) 2.07(6) 2.873(6) 162(5) 3_766 yes
C24 H24 O7 0.93 2.55 3.416(7) 155.4 3_665 yes
C30 H30 O6 0.93 2.20 3.120(6) 169.4 3_666 yes
C30 H30 O7 0.93 2.65 3.195(7) 118.3 3_666 yes
